data_4334471
loop_
_publ_author_name
'Johanna Heine'
'Silke Santner'
'Stefanie Dehnen'

_publ_section_title
;
 Synthesis of Complex Polymeric Telluridoindates from KInTe2
;
_journal_name_full 'Inorganic Chemistry'
_journal_page_first 4424
_journal_page_last 4430
_journal_paper_doi 10.1021/ic302613g
_journal_volume 52
_journal_year 2013
_chemical_formula_sum 'C16 H40 In K N4 O6 Te2'
_chemical_formula_weight 793.64
_chemical_name_systematic ?
_space_group_IT_number 15
_symmetry_cell_setting monoclinic
_symmetry_space_group_name_Hall '-C 2yc'
_symmetry_space_group_name_H-M 'C 1 2/c 1'
_atom_sites_solution_hydrogens geom
_atom_sites_solution_primary direct
_atom_sites_solution_secondary difmap
_cell_angle_alpha 90
_cell_angle_beta 95.83(3)
_cell_angle_gamma 90
_cell_formula_units_Z 4
_cell_length_a 23.528(5)
_cell_length_b 17.080(3)
_cell_length_c 7.3860(15)
_cell_measurement_reflns_used 15301
_cell_measurement_temperature 100(2)
_cell_measurement_theta_max 27.07
_cell_measurement_theta_min 4.66
_cell_volume 2952.8(10)
_computing_structure_refinement 'SHELXL-97 (Sheldrick, 2008)'
_diffrn_ambient_temperature 100(2)
_diffrn_measured_fraction_theta_full 0.983
_diffrn_measured_fraction_theta_max 0.983
_diffrn_measurement_device_type 'Stoe IPDS 2'
_diffrn_measurement_method \w-scan
_diffrn_radiation_monochromator graphite
_diffrn_radiation_type MoK\a
_diffrn_radiation_wavelength 0.71073
_diffrn_reflns_av_R_equivalents 0.1374
_diffrn_reflns_av_unetI/netI 0.0728
_diffrn_reflns_limit_h_max 29
_diffrn_reflns_limit_h_min -29
_diffrn_reflns_limit_k_max 21
_diffrn_reflns_limit_k_min -21
_diffrn_reflns_limit_l_max 9
_diffrn_reflns_limit_l_min -9
_diffrn_reflns_number 16256
_diffrn_reflns_theta_full 26.74
_diffrn_reflns_theta_max 26.74
_diffrn_reflns_theta_min 4.67
_exptl_absorpt_coefficient_mu 2.91
_exptl_absorpt_correction_T_max 0.8973
_exptl_absorpt_correction_T_min 0.5052
_exptl_absorpt_correction_type gaussian
_exptl_absorpt_process_details
;
        a grid of  8 x  8 x 12 =   768 sampling points was used
;
_exptl_crystal_colour red
_exptl_crystal_density_diffrn 1.785
_exptl_crystal_description needle
_exptl_crystal_F_000 1536
_exptl_crystal_size_max 0.3
_exptl_crystal_size_mid 0.1
_exptl_crystal_size_min 0.01
_refine_diff_density_max 2.871
_refine_diff_density_min -1.123
_refine_diff_density_rms 0.22
_refine_ls_extinction_method none
_refine_ls_goodness_of_fit_ref 1.015
_refine_ls_hydrogen_treatment constr
_refine_ls_matrix_type full
_refine_ls_number_parameters 134
_refine_ls_number_reflns 3098
_refine_ls_number_restraints 0
_refine_ls_restrained_S_all 1.015
_refine_ls_R_factor_all 0.0664
_refine_ls_R_factor_gt 0.0541
_refine_ls_shift/su_max 0.001
_refine_ls_shift/su_mean 0
_refine_ls_structure_factor_coef Fsqd
_refine_ls_weighting_details 'calc w=1/[\s^2^(Fo^2^)+(0.0938P)^2^+0.0000P] where P=(Fo^2^+2Fc^2^)/3'
_refine_ls_weighting_scheme calc
_refine_ls_wR_factor_gt 0.1386
_refine_ls_wR_factor_ref 0.145
_reflns_number_gt 2515
_reflns_number_total 3098
_reflns_threshold_expression >2\s(I)
_cod_data_source_file ic302613g_si_001.cif
_cod_data_source_block compound1
_cod_original_sg_symbol_H-M 'C 2/c'
_cod_database_code 4334471

loop_
_symmetry_equiv_pos_as_xyz
'x, y, z'
'-x, y, -z+1/2'
'x+1/2, y+1/2, z'
'-x+1/2, y+1/2, -z+1/2'
'-x, -y, -z'
'x, -y, z-1/2'
'-x+1/2, -y+1/2, -z'
'x+1/2, -y+1/2, z-1/2'

loop_
_atom_site_label
_atom_site_type_symbol
_atom_site_fract_x
_atom_site_fract_y
_atom_site_fract_z
_atom_site_U_iso_or_equiv
_atom_site_adp_type
_atom_site_occupancy
_atom_site_symmetry_multiplicity
_atom_site_calc_flag
_atom_site_refinement_flags
K1 K 0.25 0.25 0 0.0318(5) Uani 1 2 d S
O1 O 0.1746(3) 0.3602(5) 0.1010(8) 0.0615(19) Uani 1 1 d .
O2 O 0.2799(4) 0.4119(4) -0.0110(13) 0.076(2) Uani 1 1 d .
O3 O 0.1387(3) 0.2025(5) 0.0298(11) 0.072(2) Uani 1 1 d .
C4 C 0.1161(5) 0.3396(8) 0.0545(13) 0.071(3) Uani 1 1 d .
H4A H 0.0915 0.3771 0.107 0.085 Uiso 1 1 calc R
H4B H 0.1072 0.3405 -0.0767 0.085 Uiso 1 1 calc R
C3 C 0.1845(6) 0.4377(7) 0.0550(17) 0.076(4) Uani 1 1 d .
H3A H 0.1618 0.4722 0.1233 0.091 Uiso 1 1 calc R
H3B H 0.1732 0.4458 -0.0736 0.091 Uiso 1 1 calc R
C1 C 0.3412(6) 0.4249(6) 0.024(2) 0.088(5) Uani 1 1 d .
H1A H 0.3534 0.4146 0.1506 0.106 Uiso 1 1 calc R
H1B H 0.3498 0.4791 -0.0016 0.106 Uiso 1 1 calc R
C5 C 0.1059(4) 0.2630(8) 0.1222(17) 0.072(3) Uani 1 1 d .
H5A H 0.0654 0.2512 0.1023 0.086 Uiso 1 1 calc R
H5B H 0.1171 0.2614 0.2522 0.086 Uiso 1 1 calc R
C6 C 0.1275(5) 0.1269(7) 0.092(3) 0.092(5) Uani 1 1 d .
H6A H 0.0869 0.1157 0.0767 0.111 Uiso 1 1 calc R
H6B H 0.1415 0.1209 0.2194 0.111 Uiso 1 1 calc R
C2 C 0.2462(6) 0.4567(9) 0.097(2) 0.096(5) Uani 1 1 d .
H2A H 0.2523 0.5119 0.0746 0.115 Uiso 1 1 calc R
H2B H 0.2578 0.4463 0.2243 0.115 Uiso 1 1 calc R
N1 N 0.9601(9) 0.1746(12) 0.922(3) 0.071(5) Uiso 0.5 1 d P
N2 N 0.9815(7) 0.0417(10) 0.860(2) 0.051(4) Uiso 0.5 1 d P
C8 C 0.9695(6) 0.1402(9) 0.798(2) 0.037(3) Uiso 0.5 1 d P
C9 C 0.9798(7) 0.0629(10) 0.763(2) 0.042(4) Uiso 0.5 1 d P
C7B C 0.2471(7) 0.2060(9) 0.479(2) 0.035(3) Uiso 0.5 1 d P
C7A C 0.2241(8) 0.2274(11) 0.514(2) 0.046(4) Uiso 0.5 1 d P
N3A N 0.2872(6) 0.1853(8) 0.3443(17) 0.039(3) Uiso 0.5 1 d P
N3B N 0.3115(6) 0.2312(9) 0.359(2) 0.048(3) Uiso 0.5 1 d P
Te1 Te 0.059223(17) 0.40775(2) 0.51615(6) 0.02661(18) Uani 1 1 d .
In1 In 0 0.50232(4) 0.25 0.02475(19) Uani 1 2 d S

loop_
_atom_site_aniso_label
_atom_site_aniso_U_11
_atom_site_aniso_U_22
_atom_site_aniso_U_33
_atom_site_aniso_U_23
_atom_site_aniso_U_13
_atom_site_aniso_U_12
K1 0.0273(10) 0.0272(10) 0.0402(11) -0.0018(8) 0.0008(8) 0.0040(8)
O1 0.065(4) 0.076(5) 0.042(3) -0.002(3) -0.004(3) 0.040(4)
O2 0.084(5) 0.035(4) 0.099(6) -0.008(3) -0.037(5) 0.007(3)
O3 0.046(4) 0.077(5) 0.089(5) 0.037(4) -0.007(3) -0.010(3)
C4 0.066(6) 0.109(9) 0.040(5) 0.007(5) 0.009(4) 0.053(6)
C3 0.098(9) 0.057(7) 0.072(7) -0.005(5) -0.004(6) 0.047(6)
C1 0.082(8) 0.036(5) 0.131(11) 0.017(6) -0.063(8) -0.024(5)
C5 0.033(5) 0.101(9) 0.085(8) 0.016(7) 0.025(5) 0.010(5)
C6 0.050(6) 0.055(7) 0.169(15) 0.020(8) -0.005(8) -0.008(5)
C2 0.099(10) 0.080(9) 0.097(10) 0.002(8) -0.044(8) 0.024(8)
Te1 0.0254(3) 0.0247(3) 0.0285(3) 0.00039(16) -0.00318(17) 0.00344(15)
In1 0.0228(3) 0.0236(3) 0.0266(3) 0 -0.0033(2) 0

loop_
_atom_type_symbol
_atom_type_description
_atom_type_scat_dispersion_real
_atom_type_scat_dispersion_imag
_atom_type_scat_source
C C 0.0033 0.0016 'International Tables Vol C Tables 4.2.6.8 and 6.1.1.4'
H H 0 0 'International Tables Vol C Tables 4.2.6.8 and 6.1.1.4'
In In -0.7276 1.31 'International Tables Vol C Tables 4.2.6.8 and 6.1.1.4'
K K 0.2009 0.2494 'International Tables Vol C Tables 4.2.6.8 and 6.1.1.4'
N N 0.0061 0.0033 'International Tables Vol C Tables 4.2.6.8 and 6.1.1.4'
O O 0.0106 0.006 'International Tables Vol C Tables 4.2.6.8 and 6.1.1.4'
Te Te -0.5308 1.6751 'International Tables Vol C Tables 4.2.6.8 and 6.1.1.4'

loop_
_exptl_crystal_face_index_h
_exptl_crystal_face_index_k
_exptl_crystal_face_index_l
_exptl_crystal_face_perp_dist
-2 1 0 0.032
2 -1 0 0.017
-5 -1 5 0.121
8 -3 -2 0.117
-6 5 -3 0.125
0 -1 0 0.025
0 1 0 0.019

loop_
_geom_angle_atom_site_label_1
_geom_angle_atom_site_label_2
_geom_angle_atom_site_label_3
_geom_angle
_geom_angle_site_symmetry_1
_geom_angle_site_symmetry_3
O1 K1 O1 180.0(2) . 7
O1 K1 O3 62.4(3) . .
O1 K1 O3 117.6(3) 7 .
O1 K1 O3 117.6(3) . 7
O1 K1 O3 62.4(3) 7 7
O3 K1 O3 180.0 . 7
O1 K1 N3A 100.0(3) . .
O1 K1 N3A 80.0(3) 7 .
O3 K1 N3A 91.3(3) . .
O3 K1 N3A 88.7(3) 7 .
O1 K1 N3A 80.0(3) . 7
O1 K1 N3A 100.0(3) 7 7
O3 K1 N3A 88.7(3) . 7
O3 K1 N3A 91.3(3) 7 7
N3A K1 N3A 180.0(5) . 7
O1 K1 O2 60.7(3) . .
O1 K1 O2 119.3(3) 7 .
O3 K1 O2 121.5(3) . .
O3 K1 O2 58.5(3) 7 .
N3A K1 O2 110.5(3) . .
N3A K1 O2 69.5(3) 7 .
O1 K1 O2 119.3(3) . 7
O1 K1 O2 60.7(3) 7 7
O3 K1 O2 58.5(3) . 7
O3 K1 O2 121.5(3) 7 7
N3A K1 O2 69.5(3) . 7
N3A K1 O2 110.5(3) 7 7
O2 K1 O2 180.0 . 7
O1 K1 N3B 96.0(3) . .
O1 K1 N3B 84.0(3) 7 .
O3 K1 N3B 106.4(3) . .
O3 K1 N3B 73.6(3) 7 .
N3A K1 N3B 19.4(4) . .
N3A K1 N3B 160.6(4) 7 .
O2 K1 N3B 91.8(4) . .
O2 K1 N3B 88.2(4) 7 .
O1 K1 N3B 84.0(3) . 7
O1 K1 N3B 96.0(3) 7 7
O3 K1 N3B 73.6(3) . 7
O3 K1 N3B 106.4(3) 7 7
N3A K1 N3B 160.6(4) . 7
N3A K1 N3B 19.4(4) 7 7
O2 K1 N3B 88.2(4) . 7
O2 K1 N3B 91.8(4) 7 7
N3B K1 N3B 180.0(6) . 7
C3 O1 C4 110.9(8) . .
C3 O1 K1 117.3(6) . .
C4 O1 K1 113.5(6) . .
C2 O2 C1 115.0(10) . .
C2 O2 K1 110.9(8) . .
C1 O2 K1 112.6(6) . .
C6 O3 C5 111.4(10) . .
C6 O3 K1 120.3(6) . .
C5 O3 K1 111.7(6) . .
C5 C4 O1 109.5(8) . .
C5 C4 H4A 109.8 . .
O1 C4 H4A 109.8 . .
C5 C4 H4B 109.8 . .
O1 C4 H4B 109.8 . .
H4A C4 H4B 108.2 . .
O1 C3 C2 109.8(9) . .
O1 C3 H3A 109.7 . .
C2 C3 H3A 109.7 . .
O1 C3 H3B 109.7 . .
C2 C3 H3B 109.7 . .
H3A C3 H3B 108.2 . .
O2 C1 C6 110.6(9) . 7
O2 C1 H1A 109.5 . .
C6 C1 H1A 109.5 7 .
O2 C1 H1B 109.5 . .
C6 C1 H1B 109.5 7 .
H1A C1 H1B 108.1 . .
C4 C5 O3 111.2(8) . .
C4 C5 H5A 109.4 . .
O3 C5 H5A 109.4 . .
C4 C5 H5B 109.4 . .
O3 C5 H5B 109.4 . .
H5A C5 H5B 108.0 . .
O3 C6 C1 103.9(12) . 7
O3 C6 H6A 111.0 . .
C1 C6 H6A 111.0 7 .
O3 C6 H6B 111.0 . .
C1 C6 H6B 111.0 7 .
H6A C6 H6B 109.0 . .
O2 C2 C3 111.0(11) . .
O2 C2 H2A 109.4 . .
C3 C2 H2A 109.4 . .
O2 C2 H2B 109.4 . .
C3 C2 H2B 109.4 . .
H2A C2 H2B 108.0 . .
C9 N2 C8 48.7(17) . .
C9 N2 C8 71.3(11) 2_756 .
N1 C8 C9 134.7(19) . .
N1 C8 C8 126.5(17) . 2_756
C9 C8 C8 75.2(9) . 2_756
N1 C8 N2 108.8(16) . .
C8 C8 N2 89.4(8) 2_756 .
N1 C8 C9 138.4(17) . 2_756
C8 C8 C9 45.2(7) 2_756 2_756
N2 C8 C9 45.4(8) . 2_756
N2 C9 C9 103(3) . 2_756
N2 C9 C8 105(2) . .
C9 C9 C8 103.2(9) 2_756 .
N2 C9 N2 119(2) . 2_756
C8 C9 N2 120.6(15) . 2_756
N2 C9 C8 124(2) . 2_756
C9 C9 C8 45.7(7) 2_756 2_756
C8 C9 C8 59.6(12) . 2_756
N2 C9 C8 63.3(10) 2_756 2_756
C7A C7B C7A 87(2) . 7_556
C7A C7B N3A 156(2) . .
C7A C7B N3A 82.7(15) 7_556 .
C7A C7B C7B 59(2) . 7_556
N3A C7B C7B 108.4(15) . 7_556
C7A C7B N3B 136(2) . .
C7A C7B N3B 52.3(13) 7_556 .
C7B C7B N3B 79.1(13) 7_556 .
C7B C7A C7B 93(2) . 7_556
C7B C7A C7A 64(2) . 7_556
C7B C7A N3B 162(3) . 7_556
C7B C7A N3B 83.5(16) 7_556 7_556
C7A C7A N3B 111(2) 7_556 7_556
C7B C7A N3A 140(2) . 7_556
C7B C7A N3A 52.4(12) 7_556 7_556
C7A C7A N3A 79.9(15) 7_556 7_556
N3B N3A C7B 98.1(15) . .
N3B N3A C7A 53.5(13) . 7_556
N3B N3A K1 84.8(12) . .
C7B N3A K1 110.5(9) . .
C7A N3A K1 98.3(8) 7_556 .
N3A N3B C7A 95.2(15) . 7_556
N3A N3B C7B 51.3(11) . .
N3A N3B K1 75.8(12) . .
C7A N3B K1 105.1(10) 7_556 .
C7B N3B K1 96.1(8) . .
In1 Te1 In1 82.697(18) 5_566 .
Te1 In1 Te1 113.14(3) 5_566 6_565
Te1 In1 Te1 120.52(2) 5_566 2
Te1 In1 Te1 97.303(18) 6_565 2
Te1 In1 Te1 97.303(18) 5_566 .
Te1 In1 Te1 120.52(2) 6_565 .
Te1 In1 Te1 109.63(3) 2 .

loop_
_geom_bond_atom_site_label_1
_geom_bond_atom_site_label_2
_geom_bond_distance
_geom_bond_site_symmetry_2
K1 O1 2.741(6) .
K1 O1 2.741(6) 7
K1 O3 2.772(7) .
K1 O3 2.772(7) 7
K1 N3A 2.829(13) .
K1 N3A 2.829(13) 7
K1 O2 2.857(7) .
K1 O2 2.857(7) 7
K1 N3B 2.906(15) .
K1 N3B 2.906(15) 7
O1 C3 1.392(15) .
O1 C4 1.431(14) .
O2 C2 1.404(18) .
O2 C1 1.456(15) .
O3 C6 1.404(14) .
O3 C5 1.495(15) .
C4 C5 1.429(17) .
C4 H4A 0.9700 .
C4 H4B 0.9700 .
C3 C2 1.490(19) .
C3 H3A 0.9700 .
C3 H3B 0.9700 .
C1 C6 1.48(2) 7
C1 H1A 0.9700 .
C1 H1B 0.9700 .
C5 H5A 0.9700 .
C5 H5B 0.9700 .
C6 C1 1.48(2) 7
C6 H6A 0.9700 .
C6 H6B 0.9700 .
C2 H2A 0.9700 .
C2 H2B 0.9700 .
N1 C8 1.13(2) .
N2 C9 0.800(19) .
N2 C9 1.40(2) 2_756
N2 C8 1.76(2) .
C8 C9 1.37(2) .
C8 C8 1.66(3) 2_756
C8 C9 1.87(2) 2_756
C9 C9 0.99(3) 2_756
C9 N2 1.40(2) 2_756
C9 C8 1.87(2) 2_756
C7B C7A 0.719(19) .
C7B C7A 1.32(2) 7_556
C7B N3A 1.48(2) .
C7B C7B 1.54(3) 7_556
C7B N3B 1.88(2) .
C7A C7B 1.32(2) 7_556
C7A C7A 1.47(4) 7_556
C7A N3B 1.50(3) 7_556
C7A N3A 1.86(2) 7_556
N3A N3B 0.970(18) .
N3A C7A 1.86(2) 7_556
N3B C7A 1.50(3) 7_556
Te1 In1 2.7880(8) 5_566
Te1 In1 2.8033(8) .
In1 Te1 2.7880(8) 5_566
In1 Te1 2.7880(8) 6_565
In1 Te1 2.8033(8) 2
